data_7050251
loop_
_publ_author_name
'Tanaka, Koichi'
'Iwamoto, Toshimasa'
'Caira, Mino R.'

_publ_section_title
;
 Conglomerate and racemate formation of
 2,3-bisfluoren-9-ylidenesuccinic acid by inclusion complexation with
 achiral guest molecules
;
_journal_issue 3
_journal_name_full 'New Journal of Chemistry'
_journal_page_first 329
_journal_paper_doi 10.1039/b314192f
_journal_volume 28
_journal_year 2004
_chemical_formula_moiety 'C30 H18 O4'
_chemical_formula_sum 'C30 H18 O4'
_chemical_formula_weight 442.47
_chemical_name_common '2,3-bis-fluoren-9-ylidene-succinic acid'
_chemical_name_systematic
;
2,3-bis-fluoren-9-ylidene-succinic acid
;
_space_group_IT_number 60
_symmetry_cell_setting orthorhombic
_symmetry_space_group_name_Hall '-P 2n 2ab'
_symmetry_space_group_name_H-M 'P b c n'
_atom_sites_solution_hydrogens geom
_atom_sites_solution_primary direct
_atom_sites_solution_secondary difmap
_audit_creation_method SHELXL-97
_cell_angle_alpha 90.00
_cell_angle_beta 90.00
_cell_angle_gamma 90.00
_cell_formula_units_Z 4
_cell_length_a 15.8893(3)
_cell_length_b 9.7361(2)
_cell_length_c 13.3280(2)
_cell_measurement_reflns_used 14383
_cell_measurement_temperature 203(2)
_cell_measurement_theta_max 27.88
_cell_measurement_theta_min 1.02
_cell_volume 2061.84(7)
_computing_cell_refinement 'DENZO-SMN (Otwinowski & Minor, 1997)'
_computing_data_collection 'COLLECT (2000)'
_computing_data_reduction 'DENZO-SMN (Otwinowski & Minor, 1997)'
_computing_molecular_graphics 'ORTEP-3 (Farrugia, 1997)'
_computing_publication_material 'SHELXL-97 (Sheldrick, 1997)'
_computing_structure_refinement 'SHELXL-97 (Sheldrick, 1997)'
_computing_structure_solution 'SHELXS-97 (Sheldrick, 1990)'
_diffrn_ambient_temperature 203(2)
_diffrn_measured_fraction_theta_full 0.989
_diffrn_measured_fraction_theta_max 0.989
_diffrn_measurement_device_type 'NOnius Kappa CCD'
_diffrn_measurement_method 'phi- amd omega scans, 0.5-1.0 deg.'
_diffrn_radiation_monochromator graphite
_diffrn_radiation_source 'fine-focus sealed tube'
_diffrn_radiation_type MoK\a
_diffrn_radiation_wavelength 0.71073
_diffrn_reflns_av_R_equivalents 0.030
_diffrn_reflns_av_sigmaI/netI 0.0300
_diffrn_reflns_limit_h_max 20
_diffrn_reflns_limit_h_min -20
_diffrn_reflns_limit_k_max 12
_diffrn_reflns_limit_k_min -12
_diffrn_reflns_limit_l_max 17
_diffrn_reflns_limit_l_min -17
_diffrn_reflns_number 4477
_diffrn_reflns_theta_full 27.87
_diffrn_reflns_theta_max 27.87
_diffrn_reflns_theta_min 3.32
_exptl_absorpt_coefficient_mu 0.094
_exptl_absorpt_correction_T_max 0.9814
_exptl_absorpt_correction_T_min 0.9723
_exptl_absorpt_correction_type none
_exptl_absorpt_process_details -
_exptl_crystal_colour orange-red
_exptl_crystal_density_diffrn 1.425
_exptl_crystal_density_meas ?
_exptl_crystal_density_method 'not measured'
_exptl_crystal_description prism
_exptl_crystal_F_000 920
_exptl_crystal_size_max 0.30
_exptl_crystal_size_mid 0.20
_exptl_crystal_size_min 0.20
_refine_diff_density_max 0.279
_refine_diff_density_min -0.195
_refine_diff_density_rms 0.040
_refine_ls_extinction_coef -
_refine_ls_extinction_method none
_refine_ls_goodness_of_fit_ref 1.043
_refine_ls_hydrogen_treatment mixed
_refine_ls_matrix_type full
_refine_ls_number_parameters 155
_refine_ls_number_reflns 2435
_refine_ls_number_restraints 0
_refine_ls_restrained_S_all 1.043
_refine_ls_R_factor_all 0.0518
_refine_ls_R_factor_gt 0.0376
_refine_ls_shift/su_max 0.000
_refine_ls_shift/su_mean 0.000
_refine_ls_structure_factor_coef Fsqd
_refine_ls_weighting_details 'calc w=1/[\s^2^(Fo^2^)+(0.0419P)^2^+0.7144P] where P=(Fo^2^+2Fc^2^)/3'
_refine_ls_weighting_scheme calc
_refine_ls_wR_factor_gt 0.0890
_refine_ls_wR_factor_ref 0.0949
_reflns_number_gt 1976
_reflns_number_total 2435
_reflns_threshold_expression >2sigma(I)
_cod_data_source_file b314192f.txt
_cod_data_source_block a:\tanak1
_cod_depositor_comments
;
The following automatic conversions were performed:
'_symmetry_cell_setting' value 'Orthorhombic' changed to 'orthorhombic'
according to '/home/saulius/struct/CIF-dictionaries/cif_core.dic'
dictionary named 'cif_core.dic' version 2.4.1 from 2010-06-29.

Automatic conversion script
Id: cif_fix_enum 1527 2010-12-29 10:47:43Z saulius 

The following automatic conversions were performed:

'_exptl_crystal_density_meas' value '-' was changed to '?' - the
value is perceived as not measured.

Automatic conversion script
Id: cif_fix_values 3008 2015-01-20 13:52:24Z robertas 
;
_cod_original_sg_symbol_H-M Pbcn
_cod_database_code 7050251

loop_
_symmetry_equiv_pos_as_xyz
'x, y, z'
'-x+1/2, -y+1/2, z+1/2'
'x+1/2, -y+1/2, -z'
'-x, y, -z+1/2'
'-x, -y, -z'
'x-1/2, y-1/2, -z-1/2'
'-x-1/2, y-1/2, z'
'x, -y, z-1/2'

loop_
_atom_site_label
_atom_site_type_symbol
_atom_site_fract_x
_atom_site_fract_y
_atom_site_fract_z
_atom_site_U_iso_or_equiv
_atom_site_adp_type
_atom_site_occupancy
_atom_site_symmetry_multiplicity
_atom_site_calc_flag
_atom_site_refinement_flags
_atom_site_disorder_assembly
_atom_site_disorder_group
C1 C 0.27200(8) 0.15574(13) 0.38120(9) 0.0242(3) Uani 1 1 d . . .
H1 H 0.3072 0.0921 0.4137 0.029 Uiso 1 1 calc R . .
C2 C 0.18608(8) 0.15821(15) 0.40113(11) 0.0329(3) Uani 1 1 d . . .
H2 H 0.1635 0.0958 0.4477 0.039 Uiso 1 1 calc R . .
C3 C 0.13321(8) 0.25040(15) 0.35389(12) 0.0359(3) Uani 1 1 d . . .
H3 H 0.0755 0.2507 0.3692 0.043 Uiso 1 1 calc R . .
H17 H 0.5372 -0.0415 0.4246 0.069(6) Uiso 1 1 d R . .
C4 C 0.16460(8) 0.34228(14) 0.28417(10) 0.0299(3) Uani 1 1 d . . .
H4 H 0.1287 0.4045 0.2513 0.036 Uiso 1 1 calc R . .
C5 C 0.27283(8) 0.53617(13) 0.13604(9) 0.0267(3) Uani 1 1 d . . .
H5 H 0.2161 0.5636 0.1347 0.032 Uiso 1 1 calc R . .
C6 C 0.33313(9) 0.60781(13) 0.08201(10) 0.0288(3) Uani 1 1 d . . .
H6 H 0.3174 0.6855 0.0445 0.035 Uiso 1 1 calc R . .
C7 C 0.41652(8) 0.56546(13) 0.08304(10) 0.0267(3) Uani 1 1 d . . .
H7 H 0.4568 0.6156 0.0466 0.032 Uiso 1 1 calc R . .
C8 C 0.44163(8) 0.45016(13) 0.13698(9) 0.0238(3) Uani 1 1 d . . .
H8 H 0.4981 0.4216 0.1363 0.029 Uiso 1 1 calc R . .
C9 C 0.39084(7) 0.26487(11) 0.26748(8) 0.0176(2) Uani 1 1 d . . .
C10 C 0.30514(7) 0.24851(11) 0.31261(9) 0.0186(2) Uani 1 1 d . . .
C11 C 0.25007(8) 0.34051(12) 0.26380(9) 0.0211(3) Uani 1 1 d . . .
C12 C 0.29783(7) 0.42346(12) 0.19202(9) 0.0212(3) Uani 1 1 d . . .
C13 C 0.38187(7) 0.37758(12) 0.19206(9) 0.0195(3) Uani 1 1 d . . .
C14 C 0.46348(7) 0.19551(11) 0.28597(8) 0.0176(2) Uani 1 1 d . . .
C15 C 0.47708(7) 0.11144(12) 0.37854(8) 0.0186(2) Uani 1 1 d . . .
O16 O 0.44507(5) 0.13728(9) 0.45997(6) 0.0271(2) Uani 1 1 d . . .
O17 O 0.53076(6) 0.00961(10) 0.36695(7) 0.0316(2) Uani 1 1 d . . .

loop_
_atom_site_aniso_label
_atom_site_aniso_U_11
_atom_site_aniso_U_22
_atom_site_aniso_U_33
_atom_site_aniso_U_23
_atom_site_aniso_U_13
_atom_site_aniso_U_12
C1 0.0231(6) 0.0249(6) 0.0246(6) 0.0037(5) 0.0012(5) 0.0000(5)
C2 0.0271(7) 0.0354(7) 0.0362(7) 0.0094(6) 0.0081(6) -0.0037(6)
C3 0.0189(6) 0.0425(8) 0.0463(8) 0.0074(7) 0.0078(6) 0.0012(6)
C4 0.0206(6) 0.0341(7) 0.0349(7) 0.0041(6) 0.0010(5) 0.0067(5)
C5 0.0279(6) 0.0273(6) 0.0248(6) 0.0016(5) -0.0001(5) 0.0084(5)
C6 0.0410(8) 0.0227(6) 0.0227(6) 0.0043(5) -0.0011(6) 0.0057(6)
C7 0.0329(7) 0.0252(6) 0.0220(6) 0.0051(5) 0.0021(5) -0.0044(5)
C8 0.0224(6) 0.0280(6) 0.0210(6) 0.0042(5) 0.0004(5) -0.0001(5)
C9 0.0188(6) 0.0182(5) 0.0157(5) -0.0007(4) 0.0002(4) -0.0022(4)
C10 0.0174(5) 0.0200(6) 0.0184(6) -0.0022(5) 0.0003(4) 0.0003(4)
C11 0.0205(5) 0.0218(6) 0.0210(6) -0.0005(5) 0.0007(5) 0.0018(5)
C12 0.0216(6) 0.0224(6) 0.0195(6) -0.0004(5) 0.0004(5) 0.0024(5)
C13 0.0213(6) 0.0204(6) 0.0167(5) 0.0004(5) -0.0014(4) 0.0006(5)
C14 0.0176(5) 0.0189(5) 0.0163(5) -0.0009(4) 0.0007(4) -0.0012(4)
C15 0.0163(5) 0.0198(5) 0.0197(6) 0.0001(5) 0.0002(4) 0.0002(4)
O16 0.0316(5) 0.0321(5) 0.0176(4) 0.0020(4) 0.0034(3) 0.0104(4)
O17 0.0375(5) 0.0338(5) 0.0235(5) 0.0076(4) 0.0067(4) 0.0188(4)

loop_
_atom_type_symbol
_atom_type_description
_atom_type_scat_dispersion_real
_atom_type_scat_dispersion_imag
_atom_type_scat_source
C C 0.0033 0.0016 'International Tables Vol C Tables 4.2.6.8 and 6.1.1.4'
H H 0.0000 0.0000 'International Tables Vol C Tables 4.2.6.8 and 6.1.1.4'
O O 0.0106 0.0060 'International Tables Vol C Tables 4.2.6.8 and 6.1.1.4'

loop_
_geom_angle_atom_site_label_1
_geom_angle_atom_site_label_2
_geom_angle_atom_site_label_3
_geom_angle
_geom_angle_site_symmetry_1
_geom_angle_site_symmetry_3
_geom_angle_publ_flag
C10 C1 C2 119.11(12) . . ?
C3 C2 C1 121.41(12) . . ?
C2 C3 C4 120.48(12) . . ?
C3 C4 C11 118.51(12) . . ?
C12 C5 C6 118.69(12) . . ?
C5 C6 C7 120.34(12) . . ?
C6 C7 C8 121.23(12) . . ?
C7 C8 C13 119.09(11) . . ?
C14 C9 C13 124.57(10) . . ?
C14 C9 C10 130.27(10) . . ?
C13 C9 C10 105.15(9) . . ?
C1 C10 C11 118.76(11) . . ?
C1 C10 C9 132.72(10) . . ?
C11 C10 C9 108.14(10) . . ?
C4 C11 C10 121.71(11) . . ?
C4 C11 C12 129.01(11) . . ?
C10 C11 C12 109.27(10) . . ?
C5 C12 C13 121.57(11) . . ?
C5 C12 C11 129.82(11) . . ?
C13 C12 C11 108.44(10) . . ?
C8 C13 C12 119.04(11) . . ?
C8 C13 C9 131.43(11) . . ?
C12 C13 C9 108.88(10) . . ?
C9 C14 C15 122.94(10) . . ?
C9 C14 C14 122.61(11) . 4_655 ?
C15 C14 C14 114.44(10) . 4_655 ?
O16 C15 O17 121.84(10) . . ?
O16 C15 C14 123.94(10) . . ?
O17 C15 C14 114.12(10) . . ?

loop_
_geom_bond_atom_site_label_1
_geom_bond_atom_site_label_2
_geom_bond_distance
_geom_bond_site_symmetry_2
_geom_bond_publ_flag
C1 C10 1.3889(16) . ?
C1 C2 1.3911(17) . ?
C2 C3 1.381(2) . ?
C3 C4 1.3829(19) . ?
C4 C11 1.3851(17) . ?
C5 C12 1.3851(17) . ?
C5 C6 1.3868(18) . ?
C6 C7 1.3878(19) . ?
C7 C8 1.3915(17) . ?
C8 C13 1.3929(16) . ?
C9 C14 1.3597(15) . ?
C9 C13 1.4950(16) . ?
C9 C10 1.4972(15) . ?
C10 C11 1.4111(16) . ?
C11 C12 1.4640(17) . ?
C12 C13 1.4080(16) . ?
C14 C15 1.4962(16) . ?
C14 C14 1.506(2) 4_655 ?
C15 O16 1.2247(14) . ?
C15 O17 1.3169(14) . ?
